data_7109626
loop_
_publ_author_name
'Parantap Sarkar'
'Fabien Durola'
'Harald Bock'

_publ_section_title
;
 Dipyreno- and diperyleno-anthracenes from glyoxylic Perkin reactions
;
_journal_coden_Cambridge 0182
_journal_name_full Chem.Commun.
_journal_page_first 7552
_journal_paper_doi 10.1039/c3cc44044c
_journal_volume 49
_journal_year 2013
_chemical_formula_moiety 'C54 H40 Br2 O8'
_chemical_formula_sum 'C54 H40 Br2 O8'
_chemical_formula_weight 976.68
_chemical_name_common 2,5-dibromo-1,4-phenylenebis((1-pyrenyl)maleate)
_chemical_name_systematic
; 
 ? 
;
_space_group_IT_number 14
_symmetry_cell_setting monoclinic
_symmetry_space_group_name_Hall '-P 2ybc'
_symmetry_space_group_name_H-M 'P 1 21/c 1'
_atom_sites_solution_hydrogens geom
_atom_sites_solution_primary direct
_atom_sites_solution_secondary difmap
_audit_creation_method SHELXL-97
_cell_angle_alpha 90.00
_cell_angle_beta 116.317(3)
_cell_angle_gamma 90.00
_cell_formula_units_Z 2
_cell_length_a 8.9924(5)
_cell_length_b 17.9529(10)
_cell_length_c 15.1993(8)
_cell_measurement_reflns_used 9966
_cell_measurement_temperature 120(2)
_cell_measurement_theta_max 28.12
_cell_measurement_theta_min 2.27
_cell_volume 2199.4(2)
_computing_cell_refinement 'Bruker SAINT'
_computing_data_collection 'Bruker APEX2'
_computing_data_reduction 'Bruker SAINT'
_computing_molecular_graphics ORTEP-32
_computing_publication_material 'WINGX (Farrugia)'
_computing_structure_refinement 'SHELXL-97 (Sheldrick, 2008)'
_computing_structure_solution 'SHELXS-97 (Sheldrick, 2008)'
_diffrn_ambient_temperature 120(2)
_diffrn_measured_fraction_theta_full 0.994
_diffrn_measured_fraction_theta_max 0.994
_diffrn_measurement_device_type 'Bruker APEX-II CCD'
_diffrn_measurement_method 'phi and omega scans'
_diffrn_radiation_monochromator graphite
_diffrn_radiation_source 'fine-focus sealed tube'
_diffrn_radiation_type MoK\a
_diffrn_radiation_wavelength 0.71073
_diffrn_reflns_av_R_equivalents 0.0570
_diffrn_reflns_av_sigmaI/netI 0.0365
_diffrn_reflns_limit_h_max 12
_diffrn_reflns_limit_h_min -12
_diffrn_reflns_limit_k_max 25
_diffrn_reflns_limit_k_min -25
_diffrn_reflns_limit_l_max 21
_diffrn_reflns_limit_l_min -21
_diffrn_reflns_number 117994
_diffrn_reflns_theta_full 30.11
_diffrn_reflns_theta_max 30.11
_diffrn_reflns_theta_min 1.88
_exptl_absorpt_coefficient_mu 1.901
_exptl_absorpt_correction_T_max 0.9109
_exptl_absorpt_correction_T_min 0.5023
_exptl_absorpt_correction_type multi-scan
_exptl_absorpt_process_details SADABS
_exptl_crystal_colour yellow
_exptl_crystal_density_diffrn 1.475
_exptl_crystal_density_meas ?
_exptl_crystal_density_method 'not measured'
_exptl_crystal_description needle
_exptl_crystal_F_000 996
_exptl_crystal_size_max 0.42
_exptl_crystal_size_mid 0.07
_exptl_crystal_size_min 0.05
_refine_diff_density_max 0.674
_refine_diff_density_min -0.488
_refine_diff_density_rms 0.074
_refine_ls_extinction_method none
_refine_ls_goodness_of_fit_ref 1.035
_refine_ls_hydrogen_treatment riding
_refine_ls_matrix_type full
_refine_ls_number_parameters 291
_refine_ls_number_reflns 6445
_refine_ls_number_restraints 0
_refine_ls_restrained_S_all 1.035
_refine_ls_R_factor_all 0.0721
_refine_ls_R_factor_gt 0.0362
_refine_ls_shift/su_max 0.001
_refine_ls_shift/su_mean 0.000
_refine_ls_structure_factor_coef Fsqd
_refine_ls_weighting_details 'calc w=1/[\s^2^(Fo^2^)+(0.0327P)^2^+2.3116P] where P=(Fo^2^+2Fc^2^)/3'
_refine_ls_weighting_scheme calc
_refine_ls_wR_factor_gt 0.0786
_refine_ls_wR_factor_ref 0.0914
_reflns_number_gt 4333
_reflns_number_total 6445
_reflns_threshold_expression >2sigma(I)
_cod_data_source_file c3cc44044c.txt
_cod_data_source_block global
_cod_depositor_comments
;
The following automatic conversions were performed:

'_exptl_crystal_density_meas' value 'not measured' was changed to '?'
- the value is perceived as not measured.

Automatic conversion script
Id: cif_fix_values 3008 2015-01-20 13:52:24Z robertas 
;
_cod_original_sg_symbol_H-M P2(1)/c
_cod_database_code 7109626

loop_
_symmetry_equiv_pos_as_xyz
'x, y, z'
'-x, y+1/2, -z+1/2'
'-x, -y, -z'
'x, -y-1/2, z-1/2'

loop_
_atom_site_label
_atom_site_type_symbol
_atom_site_fract_x
_atom_site_fract_y
_atom_site_fract_z
_atom_site_U_iso_or_equiv
_atom_site_adp_type
_atom_site_occupancy
_atom_site_symmetry_multiplicity
_atom_site_calc_flag
_atom_site_refinement_flags
Br1 Br -0.76774(3) 0.000693(13) 0.090741(17) 0.02491(7) Uani 1 1 d .
O1 O -0.4586(2) -0.30234(9) 0.15741(15) 0.0404(4) Uani 1 1 d .
O2 O -0.4217(2) -0.23707(10) 0.29225(13) 0.0423(5) Uani 1 1 d .
O3 O -0.79748(17) -0.14831(8) -0.04235(11) 0.0219(3) Uani 1 1 d .
O4 O -0.76071(19) -0.20909(9) 0.09510(11) 0.0274(3) Uani 1 1 d .
C1 C -0.0386(4) 0.11860(16) 0.44399(19) 0.0417(6) Uani 1 1 d .
H1 H -0.1140 0.1458 0.4575 0.050 Uiso 1 1 calc R
C2 C 0.1238(4) 0.14258(17) 0.4807(2) 0.0477(7) Uani 1 1 d .
H2 H 0.1568 0.1854 0.5190 0.057 Uiso 1 1 calc R
C3 C 0.2376(4) 0.10317(17) 0.46076(19) 0.0459(7) Uani 1 1 d .
H3 H 0.3462 0.1203 0.4856 0.055 Uiso 1 1 calc R
C4 C 0.1933(3) 0.03818(16) 0.40430(18) 0.0357(6) Uani 1 1 d .
C5 C 0.3070(3) -0.00411(16) 0.38165(19) 0.0399(6) Uani 1 1 d .
H5 H 0.4162 0.0121 0.4052 0.048 Uiso 1 1 calc R
C6 C 0.2604(3) -0.06651(16) 0.32731(19) 0.0365(6) Uani 1 1 d .
H6 H 0.3384 -0.0927 0.3149 0.044 Uiso 1 1 calc R
C7 C 0.0921(3) -0.09395(14) 0.28776(17) 0.0282(5) Uani 1 1 d .
C8 C -0.0251(3) -0.05286(13) 0.30797(16) 0.0237(5) Uani 1 1 d .
C9 C 0.0252(3) 0.01280(13) 0.36656(17) 0.0287(5) Uani 1 1 d .
C10 C -0.0917(3) 0.05374(14) 0.38653(17) 0.0306(5) Uani 1 1 d .
C11 C -0.2587(3) 0.02773(15) 0.34699(18) 0.0313(5) Uani 1 1 d .
H11 H -0.3358 0.0540 0.3601 0.038 Uiso 1 1 calc R
C12 C -0.3076(3) -0.03446(13) 0.29081(17) 0.0267(5) Uani 1 1 d .
H12 H -0.4176 -0.0497 0.2658 0.032 Uiso 1 1 calc R
C13 C -0.1931(3) -0.07739(12) 0.26893(15) 0.0214(4) Uani 1 1 d .
C14 C -0.2394(2) -0.14242(12) 0.21099(16) 0.0218(4) Uani 1 1 d .
C15 C -0.1216(3) -0.18270(13) 0.19398(17) 0.0264(5) Uani 1 1 d .
H15 H -0.1526 -0.2265 0.1576 0.032 Uiso 1 1 calc R
C16 C 0.0415(3) -0.15784(14) 0.23095(18) 0.0308(5) Uani 1 1 d .
H16 H 0.1176 -0.1845 0.2173 0.037 Uiso 1 1 calc R
C17 C -0.4138(3) -0.16987(12) 0.16419(16) 0.0214(4) Uani 1 1 d .
C18 C -0.4380(3) -0.24466(13) 0.20155(18) 0.0282(5) Uani 1 1 d .
C19 C -0.4482(4) -0.30373(18) 0.3380(2) 0.0513(8) Uani 1 1 d .
H19A H -0.3835 -0.3005 0.4087 0.062 Uiso 1 1 calc R
H19B H -0.4110 -0.3471 0.3153 0.062 Uiso 1 1 calc R
C20 C -0.6242(3) -0.31198(16) 0.3139(2) 0.0434(7) Uani 1 1 d .
H20A H -0.6578 -0.2718 0.3427 0.065 Uiso 1 1 calc R
H20B H -0.6411 -0.3585 0.3393 0.065 Uiso 1 1 calc R
H20C H -0.6890 -0.3111 0.2439 0.065 Uiso 1 1 calc R
C21 C -0.5405(2) -0.13475(11) 0.09260(16) 0.0194(4) Uani 1 1 d .
C22 C -0.7108(3) -0.16870(11) 0.05091(16) 0.0198(4) Uani 1 1 d .
C23 C -0.9686(3) -0.17379(13) -0.09243(16) 0.0254(5) Uani 1 1 d .
H23A H -1.0290 -0.1604 -0.0553 0.031 Uiso 1 1 calc R
H23B H -0.9730 -0.2274 -0.1008 0.031 Uiso 1 1 calc R
C24 C -1.0414(3) -0.13523(14) -0.19054(17) 0.0276(5) Uani 1 1 d .
H24A H -1.0306 -0.0823 -0.1809 0.041 Uiso 1 1 calc R
H24B H -1.1567 -0.1480 -0.2260 0.041 Uiso 1 1 calc R
H24C H -0.9834 -0.1508 -0.2273 0.041 Uiso 1 1 calc R
C25 C -0.5184(2) -0.06503(11) 0.04734(15) 0.0172(4) Uani 1 1 d .
C26 C -0.5974(2) 0.06184(11) -0.00977(15) 0.0176(4) Uani 1 1 d .
H26 H -0.6642 0.1030 -0.0160 0.021 Uiso 1 1 calc R
C27 C -0.6146(2) -0.00131(11) 0.03649(14) 0.0170(4) Uani 1 1 d .

loop_
_atom_site_aniso_label
_atom_site_aniso_U_11
_atom_site_aniso_U_22
_atom_site_aniso_U_33
_atom_site_aniso_U_23
_atom_site_aniso_U_13
_atom_site_aniso_U_12
Br1 0.02502(11) 0.02185(11) 0.03596(13) 0.00360(10) 0.02087(9) 0.00294(9)
O1 0.0435(10) 0.0182(9) 0.0652(13) 0.0068(9) 0.0292(10) 0.0045(7)
O2 0.0488(11) 0.0393(11) 0.0316(10) 0.0132(8) 0.0115(9) -0.0147(9)
O3 0.0168(7) 0.0243(8) 0.0218(8) 0.0022(6) 0.0060(6) -0.0050(6)
O4 0.0267(8) 0.0264(8) 0.0299(9) 0.0084(7) 0.0135(7) -0.0028(6)
C1 0.0557(17) 0.0367(15) 0.0299(14) -0.0029(12) 0.0164(13) -0.0058(13)
C2 0.0614(19) 0.0414(16) 0.0303(15) -0.0052(13) 0.0112(14) -0.0173(14)
C3 0.0455(16) 0.0498(18) 0.0265(14) 0.0038(13) 0.0016(12) -0.0212(14)
C4 0.0294(12) 0.0464(16) 0.0228(12) 0.0089(11) 0.0039(10) -0.0108(11)
C5 0.0216(11) 0.0576(18) 0.0307(13) 0.0131(14) 0.0028(10) -0.0085(12)
C6 0.0213(11) 0.0526(17) 0.0339(14) 0.0144(13) 0.0108(10) 0.0022(11)
C7 0.0211(11) 0.0370(13) 0.0260(12) 0.0122(10) 0.0099(9) 0.0046(9)
C8 0.0202(10) 0.0295(12) 0.0181(11) 0.0082(9) 0.0055(8) 0.0000(8)
C9 0.0279(11) 0.0340(14) 0.0189(11) 0.0063(9) 0.0055(9) -0.0068(9)
C10 0.0387(13) 0.0291(12) 0.0224(12) 0.0006(10) 0.0123(10) -0.0047(10)
C11 0.0339(13) 0.0331(12) 0.0302(13) 0.0001(11) 0.0171(11) 0.0003(10)
C12 0.0232(11) 0.0302(12) 0.0273(12) 0.0051(10) 0.0117(9) 0.0009(9)
C13 0.0203(10) 0.0237(11) 0.0197(11) 0.0075(9) 0.0083(8) 0.0012(8)
C14 0.0182(10) 0.0227(11) 0.0219(11) 0.0094(9) 0.0065(8) 0.0029(8)
C15 0.0263(11) 0.0230(11) 0.0287(12) 0.0054(9) 0.0110(10) 0.0052(9)
C16 0.0245(11) 0.0359(14) 0.0342(13) 0.0115(11) 0.0150(10) 0.0098(10)
C17 0.0225(10) 0.0183(10) 0.0245(11) 0.0018(9) 0.0114(9) -0.0016(8)
C18 0.0206(10) 0.0252(12) 0.0349(14) 0.0126(10) 0.0089(10) 0.0018(9)
C19 0.0447(16) 0.0539(18) 0.0470(17) 0.0313(15) 0.0128(13) -0.0093(14)
C20 0.0417(15) 0.0447(16) 0.0502(17) 0.0180(14) 0.0264(14) 0.0058(12)
C21 0.0201(10) 0.0158(10) 0.0243(11) 0.0014(8) 0.0115(8) 0.0001(8)
C22 0.0204(10) 0.0155(10) 0.0241(11) 0.0004(8) 0.0104(9) 0.0003(8)
C23 0.0165(10) 0.0275(12) 0.0289(12) -0.0021(10) 0.0069(9) -0.0061(8)
C24 0.0200(10) 0.0343(13) 0.0248(12) -0.0010(10) 0.0064(9) -0.0016(9)
C25 0.0154(9) 0.0150(9) 0.0177(10) 0.0019(8) 0.0042(8) -0.0005(7)
C26 0.0157(9) 0.0144(9) 0.0206(10) 0.0009(8) 0.0062(8) 0.0018(7)
C27 0.0153(8) 0.0172(9) 0.0195(9) -0.0002(9) 0.0085(7) -0.0010(8)

loop_
_atom_type_symbol
_atom_type_description
_atom_type_scat_dispersion_real
_atom_type_scat_dispersion_imag
_atom_type_scat_source
C C 0.0033 0.0016 'International Tables Vol C Tables 4.2.6.8 and 6.1.1.4'
H H 0.0000 0.0000 'International Tables Vol C Tables 4.2.6.8 and 6.1.1.4'
Br Br -0.2901 2.4595 'International Tables Vol C Tables 4.2.6.8 and 6.1.1.4'
O O 0.0106 0.0060 'International Tables Vol C Tables 4.2.6.8 and 6.1.1.4'

loop_
_geom_angle_atom_site_label_1
_geom_angle_atom_site_label_2
_geom_angle_atom_site_label_3
_geom_angle
_geom_angle_site_symmetry_1
_geom_angle_site_symmetry_3
C18 O2 C19 116.5(2) . .
C22 O3 C23 117.06(16) . .
C2 C1 C10 121.1(3) . .
C2 C1 H1 119.5 . .
C10 C1 H1 119.5 . .
C1 C2 C3 120.3(3) . .
C1 C2 H2 119.9 . .
C3 C2 H2 119.9 . .
C2 C3 C4 121.6(3) . .
C2 C3 H3 119.2 . .
C4 C3 H3 119.2 . .
C3 C4 C9 118.3(3) . .
C3 C4 C5 123.4(2) . .
C9 C4 C5 118.3(2) . .
C6 C5 C4 121.9(2) . .
C6 C5 H5 119.1 . .
C4 C5 H5 119.1 . .
C5 C6 C7 121.6(2) . .
C5 C6 H6 119.2 . .
C7 C6 H6 119.2 . .
C16 C7 C8 119.5(2) . .
C16 C7 C6 122.4(2) . .
C8 C7 C6 118.1(2) . .
C9 C8 C13 120.0(2) . .
C9 C8 C7 120.1(2) . .
C13 C8 C7 119.9(2) . .
C10 C9 C8 120.1(2) . .
C10 C9 C4 119.9(2) . .
C8 C9 C4 120.0(2) . .
C1 C10 C9 118.8(2) . .
C1 C10 C11 122.5(2) . .
C9 C10 C11 118.8(2) . .
C12 C11 C10 121.5(2) . .
C12 C11 H11 119.3 . .
C10 C11 H11 119.3 . .
C11 C12 C13 121.4(2) . .
C11 C12 H12 119.3 . .
C13 C12 H12 119.3 . .
C14 C13 C8 118.72(19) . .
C14 C13 C12 123.02(19) . .
C8 C13 C12 118.3(2) . .
C15 C14 C13 120.40(19) . .
C15 C14 C17 117.7(2) . .
C13 C14 C17 121.93(19) . .
C16 C15 C14 120.6(2) . .
C16 C15 H15 119.7 . .
C14 C15 H15 119.7 . .
C7 C16 C15 120.9(2) . .
C7 C16 H16 119.5 . .
C15 C16 H16 119.5 . .
C21 C17 C14 124.78(19) . .
C21 C17 C18 120.91(19) . .
C14 C17 C18 114.26(18) . .
O1 C18 O2 125.9(2) . .
O1 C18 C17 124.6(2) . .
O2 C18 C17 109.3(2) . .
O2 C19 C20 110.6(2) . .
O2 C19 H19A 109.5 . .
C20 C19 H19A 109.5 . .
O2 C19 H19B 109.5 . .
C20 C19 H19B 109.5 . .
H19A C19 H19B 108.1 . .
C19 C20 H20A 109.5 . .
C19 C20 H20B 109.5 . .
H20A C20 H20B 109.5 . .
C19 C20 H20C 109.5 . .
H20A C20 H20C 109.5 . .
H20B C20 H20C 109.5 . .
C17 C21 C25 122.39(18) . .
C17 C21 C22 119.62(18) . .
C25 C21 C22 117.87(17) . .
O4 C22 O3 124.97(19) . .
O4 C22 C21 124.9(2) . .
O3 C22 C21 110.12(17) . .
O3 C23 C24 105.55(17) . .
O3 C23 H23A 110.6 . .
C24 C23 H23A 110.6 . .
O3 C23 H23B 110.6 . .
C24 C23 H23B 110.6 . .
H23A C23 H23B 108.8 . .
C23 C24 H24A 109.5 . .
C23 C24 H24B 109.5 . .
H24A C24 H24B 109.5 . .
C23 C24 H24C 109.5 . .
H24A C24 H24C 109.5 . .
H24B C24 H24C 109.5 . .
C26 C25 C27 116.97(17) 3_455 .
C26 C25 C21 120.18(17) 3_455 .
C27 C25 C21 122.81(18) . .
C27 C26 C25 121.09(18) . 3_455
C27 C26 H26 119.5 . .
C25 C26 H26 119.5 3_455 .
C26 C27 C25 121.94(17) . .
C26 C27 Br1 118.33(15) . .
C25 C27 Br1 119.68(15) . .

loop_
_geom_bond_atom_site_label_1
_geom_bond_atom_site_label_2
_geom_bond_distance
_geom_bond_site_symmetry_2
Br1 C27 1.8930(18) .
O1 C18 1.203(3) .
O2 C18 1.327(3) .
O2 C19 1.456(3) .
O3 C22 1.331(3) .
O3 C23 1.456(2) .
O4 C22 1.203(2) .
C1 C2 1.380(4) .
C1 C10 1.406(4) .
C1 H1 0.9300 .
C2 C3 1.383(4) .
C2 H2 0.9300 .
C3 C4 1.397(4) .
C3 H3 0.9300 .
C4 C9 1.432(3) .
C4 C5 1.433(4) .
C5 C6 1.344(4) .
C5 H5 0.9300 .
C6 C7 1.445(3) .
C6 H6 0.9300 .
C7 C16 1.386(4) .
C7 C8 1.427(3) .
C8 C9 1.425(3) .
C8 C13 1.426(3) .
C9 C10 1.421(3) .
C10 C11 1.427(3) .
C11 C12 1.355(4) .
C11 H11 0.9300 .
C12 C13 1.438(3) .
C12 H12 0.9300 .
C13 C14 1.410(3) .
C14 C15 1.398(3) .
C14 C17 1.490(3) .
C15 C16 1.391(3) .
C15 H15 0.9300 .
C16 H16 0.9300 .
C17 C21 1.334(3) .
C17 C18 1.510(3) .
C19 C20 1.465(4) .
C19 H19A 0.9700 .
C19 H19B 0.9700 .
C20 H20A 0.9600 .
C20 H20B 0.9600 .
C20 H20C 0.9600 .
C21 C25 1.483(3) .
C21 C22 1.502(3) .
C23 C24 1.505(3) .
C23 H23A 0.9700 .
C23 H23B 0.9700 .
C24 H24A 0.9600 .
C24 H24B 0.9600 .
C24 H24C 0.9600 .
C25 C26 1.393(3) 3_455
C25 C27 1.399(3) .
C26 C27 1.379(3) .
C26 C25 1.393(3) 3_455
C26 H26 0.9300 .
